data_4065070
loop_
_publ_author_name
'Bai, Wenjuan'
'Liu, Guifeng'
'Guoyiqibayi, Gulnisa'
'Yan, Hong'

_publ_section_title
;
 Reactivity of the 16-Electron CpCo versus Cp*Co Half-Sandwich Complex
 Containing ano-Carborane-1,2-dithiolate Ligand toward Ethynylferrocene
;
_journal_issue 19
_journal_name_full Organometallics
_journal_page_first 5188
_journal_paper_doi 10.1021/om2005518
_journal_volume 30
_journal_year 2011
_chemical_formula_sum 'C26 H30 B10 Fe2 S2'
_chemical_formula_weight 626.42
_chemical_name_systematic
; 
 ? 
;
_space_group_IT_number 19
_symmetry_cell_setting orthorhombic
_symmetry_space_group_name_Hall 'P 2ac 2ab'
_symmetry_space_group_name_H-M 'P 21 21 21'
_atom_sites_solution_hydrogens geom
_atom_sites_solution_primary direct
_atom_sites_solution_secondary difmap
_audit_creation_method SHELXL-97
_cell_angle_alpha 90.00
_cell_angle_beta 90.00
_cell_angle_gamma 90.00
_cell_formula_units_Z 4
_cell_length_a 9.335(3)
_cell_length_b 13.704(4)
_cell_length_c 22.207(7)
_cell_measurement_reflns_used 4101
_cell_measurement_temperature 296(2)
_cell_measurement_theta_max 24.2
_cell_measurement_theta_min 2.36
_cell_volume 2840.9(15)
_computing_cell_refinement SMART
_computing_data_collection 'SMART (Bruker, 2000)'
_computing_data_reduction 'SAINT (Bruker, 2000)'
_computing_molecular_graphics SHELXTL
_computing_publication_material SHELXTL
_computing_structure_refinement SHELXTL
_computing_structure_solution 'SHELXTL (Bruker, 2000)'
_diffrn_ambient_temperature 296(2)
_diffrn_measured_fraction_theta_full 0.998
_diffrn_measured_fraction_theta_max 0.998
_diffrn_measurement_device_type 'Bruker Smart Apex CCD'
_diffrn_measurement_method 'phi and omega scans'
_diffrn_radiation_monochromator graphite
_diffrn_radiation_source 'fine-focus sealed tube'
_diffrn_radiation_type MoK\a
_diffrn_radiation_wavelength 0.71073
_diffrn_reflns_av_R_equivalents 0.0361
_diffrn_reflns_av_sigmaI/netI 0.0416
_diffrn_reflns_limit_h_max 11
_diffrn_reflns_limit_h_min -5
_diffrn_reflns_limit_k_max 15
_diffrn_reflns_limit_k_min -16
_diffrn_reflns_limit_l_max 23
_diffrn_reflns_limit_l_min -26
_diffrn_reflns_number 14426
_diffrn_reflns_theta_full 25.00
_diffrn_reflns_theta_max 25.00
_diffrn_reflns_theta_min 1.75
_exptl_absorpt_coefficient_mu 1.187
_exptl_absorpt_correction_T_max 0.9215
_exptl_absorpt_correction_T_min 0.8905
_exptl_absorpt_correction_type multi-scan
_exptl_absorpt_process_details 'SADABS; Bruker, 2000'
_exptl_crystal_colour yellow
_exptl_crystal_density_diffrn 1.465
_exptl_crystal_density_method 'not measured'
_exptl_crystal_description block
_exptl_crystal_F_000 1280
_exptl_crystal_size_max 0.10
_exptl_crystal_size_mid 0.08
_exptl_crystal_size_min 0.07
_refine_diff_density_max 0.282
_refine_diff_density_min -0.334
_refine_diff_density_rms 0.048
_refine_ls_abs_structure_details 'Flack H D (1983), Acta Cryst. A39, 876-881'
_refine_ls_abs_structure_Flack 0.53(2)
_refine_ls_extinction_method none
_refine_ls_goodness_of_fit_ref 1.141
_refine_ls_hydrogen_treatment 'riding model'
_refine_ls_matrix_type full
_refine_ls_number_parameters 361
_refine_ls_number_reflns 5011
_refine_ls_number_restraints 24
_refine_ls_restrained_S_all 1.144
_refine_ls_R_factor_all 0.0480
_refine_ls_R_factor_gt 0.0381
_refine_ls_shift/su_max 0.001
_refine_ls_shift/su_mean 0.000
_refine_ls_structure_factor_coef Fsqd
_refine_ls_weighting_details 'calc w=1/[\s^2^(Fo^2^)+(0.0500P)^2^+0.0000P] where P=(Fo^2^+2Fc^2^)/3'
_refine_ls_weighting_scheme calc
_refine_ls_wR_factor_gt 0.0963
_refine_ls_wR_factor_ref 0.1009
_reflns_number_gt 4306
_reflns_number_total 5011
_reflns_threshold_expression >2sigma(I)
_cod_data_source_file om2005518_si_001.cif
_cod_data_source_block 7
_cod_depositor_comments
;
The following automatic conversions were performed:

'_symmetry_cell_setting' value 'Orthorhombic' changed to
'orthorhombic' according to
/home/saulius/struct/CIF-dictionaries/cif_core.dic dictionary named
'cif_core.dic' version 2.4.1 from 2010-06-29.

Automatic conversion script
Id: cif_fix_values 1715 2011-07-08 13:25:40Z adriana 
;
_cod_original_cell_volume 2840.7(15)
_cod_original_sg_symbol_H-M 'P2(1)2(1)2(1) '
_cod_database_code 4065070

loop_
_symmetry_equiv_pos_as_xyz
'x, y, z'
'-x+1/2, -y, z+1/2'
'-x, y+1/2, -z+1/2'
'x+1/2, -y+1/2, -z'

loop_
_atom_site_label
_atom_site_type_symbol
_atom_site_fract_x
_atom_site_fract_y
_atom_site_fract_z
_atom_site_U_iso_or_equiv
_atom_site_adp_type
_atom_site_occupancy
_atom_site_symmetry_multiplicity
_atom_site_calc_flag
_atom_site_refinement_flags
Fe1 Fe -0.01949(6) 0.38477(4) 0.05615(2) 0.04584(15) Uani 1 1 d .
Fe2 Fe -0.01233(6) 0.87710(4) 0.12517(2) 0.04396(15) Uani 1 1 d .
S1 S 0.46187(12) 0.62656(10) 0.11597(5) 0.0712(4) Uani 1 1 d .
S2 S 0.07287(11) 0.60933(7) 0.17090(4) 0.0449(2) Uani 1 1 d .
B3 B 0.3488(6) 0.7725(3) 0.2781(2) 0.0527(12) Uani 1 1 d .
H3 H 0.2788 0.8351 0.2880 0.063 Uiso 1 1 calc R
B4 B 0.2920(6) 0.6516(3) 0.29123(19) 0.0487(11) Uani 1 1 d .
H4 H 0.1847 0.6367 0.3096 0.058 Uiso 1 1 calc R
B5 B 0.3721(5) 0.5738(3) 0.2378(2) 0.0463(11) Uani 1 1 d .
H5 H 0.3174 0.5079 0.2214 0.056 Uiso 1 1 calc R
B6 B 0.4671(5) 0.7710(3) 0.2156(2) 0.0558(12) Uani 1 1 d .
H6 H 0.4745 0.8333 0.1845 0.067 Uiso 1 1 calc R
B7 B 0.4450(6) 0.5795(3) 0.3094(2) 0.0590(13) Uani 1 1 d .
H7 H 0.4383 0.5171 0.3404 0.071 Uiso 1 1 calc R
B8 B 0.4316(7) 0.7019(4) 0.3353(2) 0.0630(15) Uani 1 1 d .
H8 H 0.4165 0.7189 0.3833 0.076 Uiso 1 1 calc R
B9 B 0.5387(7) 0.7758(4) 0.2881(2) 0.0693(16) Uani 1 1 d .
H9 H 0.5931 0.8413 0.3054 0.083 Uiso 1 1 calc R
B10 B 0.6177(6) 0.7005(4) 0.2316(3) 0.0658(16) Uani 1 1 d .
H10 H 0.7222 0.7166 0.2109 0.079 Uiso 1 1 calc R
B11 B 0.5615(6) 0.5778(3) 0.2457(2) 0.0524(12) Uani 1 1 d .
H11 H 0.6302 0.5152 0.2344 0.063 Uiso 1 1 calc R
B12 B 0.5986(6) 0.6575(4) 0.3071(3) 0.0638(14) Uani 1 1 d .
H12 H 0.6919 0.6460 0.3366 0.077 Uiso 1 1 calc R
C1 C 0.4757(4) 0.6506(3) 0.19429(17) 0.0494(9) Uani 1 1 d .
C2 C 0.3226(4) 0.6928(2) 0.21962(17) 0.0383(8) Uani 1 1 d .
C3 C 0.2117(4) 0.7057(2) 0.16857(14) 0.0359(8) Uani 1 1 d .
C4 C 0.2884(4) 0.6937(3) 0.10667(15) 0.0439(9) Uani 1 1 d .
H4A H 0.3068 0.7581 0.0892 0.053 Uiso 1 1 calc R
C5 C 0.0829(4) 0.5917(2) 0.09301(15) 0.0417(9) Uani 1 1 d .
C6 C 0.1909(4) 0.6379(3) 0.06669(16) 0.0470(9) Uani 1 1 d .
H6A H 0.2048 0.6355 0.0253 0.056 Uiso 1 1 calc R
C7 C 0.1383(4) 0.8051(3) 0.17514(16) 0.0418(9) Uani 1 1 d .
C8 C 0.1904(5) 0.8976(3) 0.15676(19) 0.0562(11) Uani 1 1 d .
H8A H 0.2761 0.9099 0.1324 0.067 Uiso 1 1 calc R
C9 C 0.0967(6) 0.9694(3) 0.1810(2) 0.0677(14) Uani 1 1 d U
H9A H 0.1061 1.0401 0.1756 0.081 Uiso 1 1 calc R
C10 C -0.0134(6) 0.9222(3) 0.21292(18) 0.0647(13) Uani 1 1 d .
H10A H -0.0932 0.9540 0.2338 0.078 Uiso 1 1 calc R
C11 C 0.0125(5) 0.8208(3) 0.21008(14) 0.0501(10) Uani 1 1 d .
H11A H -0.0469 0.7699 0.2284 0.060 Uiso 1 1 calc R
C12 C -0.2188(5) 0.8673(3) 0.09444(18) 0.0584(11) Uani 1 1 d .
H12A H -0.3044 0.8580 0.1193 0.070 Uiso 1 1 calc R
C13 C -0.1599(6) 0.9563(3) 0.0778(2) 0.0614(12) Uani 1 1 d .
H13A H -0.1968 1.0209 0.0888 0.074 Uiso 1 1 calc R
C14 C -0.0404(6) 0.9379(4) 0.0426(2) 0.0749(15) Uani 1 1 d .
H14A H 0.0215 0.9874 0.0243 0.090 Uiso 1 1 calc R
C15 C -0.0228(7) 0.8353(5) 0.0375(2) 0.0851(17) Uani 1 1 d .
H15A H 0.0506 0.8004 0.0144 0.102 Uiso 1 1 calc R
C16 C -0.1360(6) 0.7946(3) 0.0701(2) 0.0704(15) Uani 1 1 d .
H16A H -0.1534 0.7245 0.0750 0.084 Uiso 1 1 calc R
C17 C -0.0281(5) 0.5311(2) 0.06488(16) 0.0479(9) Uani 1 1 d .
C18 C -0.1474(5) 0.4871(3) 0.0949(2) 0.0612(12) Uani 1 1 d .
H18A H -0.1698 0.4924 0.1379 0.073 Uiso 1 1 calc R
C19 C -0.2261(5) 0.4327(3) 0.0516(3) 0.0755(15) Uani 1 1 d U
H19A H -0.3114 0.3933 0.0599 0.091 Uiso 1 1 calc R
C20 C -0.1603(6) 0.4435(3) -0.0047(2) 0.0722(14) Uani 1 1 d .
H20A H -0.1916 0.4133 -0.0425 0.087 Uiso 1 1 calc R
C21 C -0.0375(5) 0.5046(3) 0.00309(18) 0.0601(11) Uani 1 1 d .
H21A H 0.0297 0.5240 -0.0286 0.072 Uiso 1 1 calc R
C22 C 0.0639(9) 0.2990(5) 0.1210(2) 0.102(2) Uani 1 1 d U
H22A H 0.0497 0.3063 0.1645 0.123 Uiso 1 1 calc R
C23 C -0.0190(8) 0.2424(3) 0.0820(2) 0.0859(17) Uani 1 1 d .
H23A H -0.1038 0.2045 0.0934 0.103 Uiso 1 1 calc R
C24 C 0.0341(6) 0.2497(3) 0.0261(2) 0.0774(15) Uani 1 1 d .
H24A H -0.0059 0.2180 -0.0097 0.093 Uiso 1 1 calc R
C25 C 0.1538(6) 0.3080(4) 0.0268(3) 0.0819(16) Uani 1 1 d .
H25A H 0.2125 0.3245 -0.0083 0.098 Uiso 1 1 calc R
C26 C 0.1765(7) 0.3423(4) 0.0858(3) 0.102(2) Uani 1 1 d U
H26A H 0.2546 0.3840 0.1001 0.122 Uiso 1 1 calc R

loop_
_atom_site_aniso_label
_atom_site_aniso_U_11
_atom_site_aniso_U_22
_atom_site_aniso_U_33
_atom_site_aniso_U_23
_atom_site_aniso_U_13
_atom_site_aniso_U_12
Fe1 0.0474(3) 0.0481(3) 0.0420(3) -0.0101(2) -0.0023(3) -0.0006(3)
Fe2 0.0408(3) 0.0464(3) 0.0446(3) 0.0016(2) -0.0101(2) 0.0000(3)
S1 0.0426(6) 0.1212(10) 0.0499(6) -0.0062(6) 0.0086(5) 0.0146(8)
S2 0.0429(5) 0.0521(5) 0.0396(5) 0.0005(4) 0.0013(4) -0.0141(5)
B3 0.058(3) 0.048(2) 0.052(3) -0.012(2) -0.023(2) 0.006(2)
B4 0.052(3) 0.061(3) 0.034(2) 0.0057(19) 0.001(2) 0.004(2)
B5 0.041(3) 0.038(2) 0.060(3) 0.002(2) 0.001(2) 0.003(2)
B6 0.041(3) 0.053(2) 0.074(3) 0.014(2) -0.019(3) -0.015(2)
B7 0.064(4) 0.054(3) 0.059(3) 0.011(2) -0.007(3) 0.011(3)
B8 0.069(4) 0.068(3) 0.051(3) -0.009(2) -0.021(3) 0.009(3)
B9 0.066(4) 0.051(3) 0.091(4) -0.001(2) -0.040(3) -0.004(3)
B10 0.040(3) 0.071(3) 0.086(4) 0.018(3) -0.020(3) -0.011(3)
B11 0.042(3) 0.050(3) 0.065(3) 0.001(2) -0.005(2) 0.005(2)
B12 0.051(3) 0.066(3) 0.075(3) 0.007(3) -0.021(3) 0.008(3)
C1 0.033(2) 0.064(2) 0.051(2) 0.0002(17) -0.0013(19) -0.0019(19)
C2 0.033(2) 0.0375(18) 0.044(2) 0.0002(16) -0.0003(17) -0.0013(16)
C3 0.033(2) 0.0380(18) 0.0363(18) 0.0004(14) -0.0015(16) -0.0066(16)
C4 0.040(2) 0.053(2) 0.0387(19) -0.0001(17) 0.0025(17) -0.0019(18)
C5 0.038(2) 0.0417(19) 0.045(2) -0.0061(15) -0.0008(17) 0.0018(17)
C6 0.044(2) 0.059(2) 0.038(2) -0.0070(17) 0.0027(17) 0.0005(19)
C7 0.039(2) 0.047(2) 0.040(2) -0.0030(16) -0.0118(18) -0.0016(18)
C8 0.043(2) 0.051(2) 0.074(3) 0.010(2) -0.016(2) -0.005(2)
C9 0.070(3) 0.043(2) 0.091(3) -0.015(2) -0.034(3) 0.005(2)
C10 0.063(3) 0.072(3) 0.059(2) -0.023(2) -0.022(3) 0.020(3)
C11 0.052(3) 0.061(2) 0.0374(19) -0.0090(15) -0.007(2) 0.005(2)
C12 0.048(3) 0.071(3) 0.057(3) 0.015(2) -0.013(2) -0.005(2)
C13 0.065(3) 0.058(2) 0.062(3) 0.002(2) -0.022(3) 0.010(2)
C14 0.057(3) 0.106(4) 0.062(3) 0.038(3) -0.009(3) -0.015(3)
C15 0.071(4) 0.138(5) 0.047(3) -0.016(3) -0.020(3) 0.042(4)
C16 0.087(4) 0.055(2) 0.070(3) 0.002(2) -0.044(3) 0.000(3)
C17 0.046(2) 0.0429(18) 0.054(2) -0.0115(16) -0.006(2) -0.0020(19)
C18 0.040(2) 0.067(3) 0.077(3) -0.026(2) 0.005(2) -0.004(2)
C19 0.042(3) 0.072(3) 0.112(4) -0.031(3) -0.016(3) -0.005(2)
C20 0.077(4) 0.064(3) 0.076(3) -0.006(2) -0.039(3) -0.004(3)
C21 0.068(3) 0.060(2) 0.053(2) -0.0001(18) -0.017(2) 0.001(2)
C22 0.153(7) 0.102(4) 0.052(3) 0.009(3) -0.013(4) 0.052(5)
C23 0.118(5) 0.058(3) 0.082(3) 0.011(2) 0.014(4) -0.001(3)
C24 0.083(4) 0.060(3) 0.089(4) -0.022(2) 0.007(3) 0.009(3)
C25 0.059(4) 0.093(4) 0.094(4) -0.007(3) 0.008(3) 0.017(3)
C26 0.087(5) 0.077(3) 0.142(6) -0.006(4) -0.062(4) 0.025(3)

loop_
_atom_type_symbol
_atom_type_description
_atom_type_scat_dispersion_real
_atom_type_scat_dispersion_imag
_atom_type_scat_source
C C 0.0033 0.0016 'International Tables Vol C Tables 4.2.6.8 and 6.1.1.4'
H H 0.0000 0.0000 'International Tables Vol C Tables 4.2.6.8 and 6.1.1.4'
B B 0.0013 0.0007 'International Tables Vol C Tables 4.2.6.8 and 6.1.1.4'
S S 0.1246 0.1234 'International Tables Vol C Tables 4.2.6.8 and 6.1.1.4'
Fe Fe 0.3463 0.8444 'International Tables Vol C Tables 4.2.6.8 and 6.1.1.4'

loop_
_geom_angle_atom_site_label_1
_geom_angle_atom_site_label_2
_geom_angle_atom_site_label_3
_geom_angle
C22 Fe1 C17 121.8(2)
C22 Fe1 C21 156.8(3)
C17 Fe1 C21 41.18(15)
C22 Fe1 C26 41.6(3)
C17 Fe1 C26 106.9(2)
C21 Fe1 C26 119.7(3)
C22 Fe1 C24 66.9(2)
C17 Fe1 C24 161.5(2)
C21 Fe1 C24 124.60(19)
C26 Fe1 C24 67.8(2)
C22 Fe1 C18 109.0(2)
C17 Fe1 C18 41.40(17)
C21 Fe1 C18 68.8(2)
C26 Fe1 C18 126.1(2)
C24 Fe1 C18 155.9(2)
C22 Fe1 C23 40.4(2)
C17 Fe1 C23 158.01(19)
C21 Fe1 C23 160.2(2)
C26 Fe1 C23 68.4(3)
C24 Fe1 C23 38.47(19)
C18 Fe1 C23 122.9(2)
C22 Fe1 C25 67.7(2)
C17 Fe1 C25 125.2(2)
C21 Fe1 C25 107.3(2)
C26 Fe1 C25 40.5(2)
C24 Fe1 C25 39.5(2)
C18 Fe1 C25 163.4(2)
C23 Fe1 C25 66.0(2)
C22 Fe1 C19 126.0(3)
C17 Fe1 C19 69.31(18)
C21 Fe1 C19 68.4(2)
C26 Fe1 C19 163.9(3)
C24 Fe1 C19 120.7(2)
C18 Fe1 C19 40.86(17)
C23 Fe1 C19 109.0(3)
C25 Fe1 C19 154.3(2)
C22 Fe1 C20 161.4(3)
C17 Fe1 C20 69.34(16)
C21 Fe1 C20 41.05(18)
C26 Fe1 C20 154.8(3)
C24 Fe1 C20 107.4(2)
C18 Fe1 C20 68.4(2)
C23 Fe1 C20 124.3(2)
C25 Fe1 C20 120.1(2)
C19 Fe1 C20 40.1(2)
C16 Fe2 C14 67.1(2)
C16 Fe2 C15 40.3(2)
C14 Fe2 C15 40.9(2)
C16 Fe2 C8 144.5(2)
C14 Fe2 C8 112.0(2)
C15 Fe2 C8 114.4(2)
C16 Fe2 C9 174.6(2)
C14 Fe2 C9 111.0(2)
C15 Fe2 C9 141.3(3)
C8 Fe2 C9 40.81(18)
C16 Fe2 C10 137.8(2)
C14 Fe2 C10 137.4(2)
C15 Fe2 C10 176.7(2)
C8 Fe2 C10 68.6(2)
C9 Fe2 C10 40.22(19)
C16 Fe2 C7 116.73(17)
C14 Fe2 C7 140.9(2)
C15 Fe2 C7 114.64(19)
C8 Fe2 C7 40.63(15)
C9 Fe2 C7 68.08(15)
C10 Fe2 C7 68.41(16)
C16 Fe2 C13 66.54(18)
C14 Fe2 C13 39.7(2)
C15 Fe2 C13 67.9(2)
C8 Fe2 C13 136.85(18)
C9 Fe2 C13 108.63(17)
C10 Fe2 C13 109.07(19)
C7 Fe2 C13 176.71(16)
C16 Fe2 C12 39.34(18)
C14 Fe2 C12 66.74(19)
C15 Fe2 C12 67.5(2)
C8 Fe2 C12 175.76(17)
C9 Fe2 C12 135.35(19)
C10 Fe2 C12 109.4(2)
C7 Fe2 C12 142.73(16)
C13 Fe2 C12 39.64(16)
C16 Fe2 C11 114.17(18)
C14 Fe2 C11 177.6(2)
C15 Fe2 C11 141.3(2)
C8 Fe2 C11 68.30(17)
C9 Fe2 C11 67.55(17)
C10 Fe2 C11 40.33(16)
C7 Fe2 C11 40.69(16)
C13 Fe2 C11 138.50(19)
C12 Fe2 C11 112.82(17)
C1 S1 C4 94.58(18)
C5 S2 C3 91.93(16)
C2 B3 B4 58.9(2)
C2 B3 B8 104.9(3)
B4 B3 B8 60.0(3)
C2 B3 B6 59.2(2)
B4 B3 B6 107.8(3)
B8 B3 B6 106.5(4)
C2 B3 B9 104.6(4)
B4 B3 B9 107.6(3)
B8 B3 B9 59.6(3)
B6 B3 B9 58.6(3)
C2 B3 H3 124.2
B4 B3 H3 121.4
B8 B3 H3 122.8
B6 B3 H3 122.3
B9 B3 H3 123.0
C2 B4 B5 60.2(2)
C2 B4 B3 59.2(2)
B5 B4 B3 109.3(3)
C2 B4 B8 105.3(3)
B5 B4 B8 107.2(4)
B3 B4 B8 60.3(3)
C2 B4 B7 105.0(3)
B5 B4 B7 58.5(3)
B3 B4 B7 108.5(4)
B8 B4 B7 60.1(3)
C2 B4 H4 123.9
B5 B4 H4 121.5
B3 B4 H4 120.7
B8 B4 H4 122.6
B7 B4 H4 122.8
C1 B5 B7 105.5(3)
C1 B5 C2 56.5(2)
B7 B5 C2 106.0(3)
C1 B5 B4 104.2(3)
B7 B5 B4 61.4(3)
C2 B5 B4 58.5(2)
C1 B5 B11 58.6(3)
B7 B5 B11 61.1(3)
C2 B5 B11 105.0(3)
B4 B5 B11 109.7(4)
C1 B5 H5 125.1
B7 B5 H5 121.6
C2 B5 H5 124.6
B4 B5 H5 121.6
B11 B5 H5 121.3
C1 B6 C2 56.9(2)
C1 B6 B10 59.1(3)
C2 B6 B10 106.0(3)
C1 B6 B9 105.8(3)
C2 B6 B9 106.0(3)
B10 B6 B9 61.5(3)
C1 B6 B3 104.8(3)
C2 B6 B3 58.7(3)
B10 B6 B3 110.4(4)
B9 B6 B3 61.0(3)
C1 B6 H6 124.7
C2 B6 H6 124.3
B10 B6 H6 120.5
B9 B6 H6 121.7
B3 B6 H6 121.4
B5 B7 B8 108.2(3)
B5 B7 B4 60.2(3)
B8 B7 B4 59.6(3)
B5 B7 B11 60.7(3)
B8 B7 B11 108.2(4)
B4 B7 B11 108.4(3)
B5 B7 B12 108.4(3)
B8 B7 B12 60.1(3)
B4 B7 B12 107.7(3)
B11 B7 B12 59.8(3)
B5 B7 H7 121.2
B8 B7 H7 121.8
B4 B7 H7 121.9
B11 B7 H7 121.4
B12 B7 H7 121.8
B9 B8 B4 108.1(3)
B9 B8 B3 60.6(3)
B4 B8 B3 59.7(3)
B9 B8 B7 108.0(4)
B4 B8 B7 60.4(3)
B3 B8 B7 108.3(3)
B9 B8 B12 59.6(3)
B4 B8 B12 108.5(3)
B3 B8 B12 108.4(4)
B7 B8 B12 60.3(3)
B9 B8 H8 121.7
B4 B8 H8 121.6
B3 B8 H8 121.5
B7 B8 H8 121.5
B12 B8 H8 121.6
B6 B9 B12 107.9(4)
B6 B9 B8 108.0(4)
B12 B9 B8 60.7(3)
B6 B9 B10 59.2(3)
B12 B9 B10 60.4(3)
B8 B9 B10 108.6(4)
B6 B9 B3 60.4(3)
B12 B9 B3 108.7(4)
B8 B9 B3 59.8(3)
B10 B9 B3 108.0(4)
B6 B9 H9 122.0
B12 B9 H9 121.2
B8 B9 H9 121.4
B10 B9 H9 121.7
B3 B9 H9 121.5
C1 B10 B6 59.8(3)
C1 B10 B9 104.6(4)
B6 B10 B9 59.3(3)
C1 B10 B12 104.2(4)
B6 B10 B12 107.1(4)
B9 B10 B12 59.3(3)
C1 B10 B11 58.7(3)
B6 B10 B11 108.7(4)
B9 B10 B11 107.5(4)
B12 B10 B11 59.8(3)
C1 B10 H10 124.5
B6 B10 H10 121.3
B9 B10 H10 123.0
B12 B10 H10 123.1
B11 B10 H10 121.4
C1 B11 B5 59.2(3)
C1 B11 B12 104.1(3)
B5 B11 B12 106.7(4)
C1 B11 B7 103.6(3)
B5 B11 B7 58.1(3)
B12 B11 B7 60.2(3)
C1 B11 B10 58.2(3)
B5 B11 B10 107.6(3)
B12 B11 B10 60.0(3)
B7 B11 B10 107.7(4)
C1 B11 H11 125.1
B5 B11 H11 122.3
B12 B11 H11 122.6
B7 B11 H11 123.1
B10 B11 H11 121.5
B9 B12 B11 108.5(4)
B9 B12 B10 60.2(3)
B11 B12 B10 60.2(3)
B9 B12 B8 59.7(3)
B11 B12 B8 107.9(4)
B10 B12 B8 107.7(4)
B9 B12 B7 107.5(4)
B11 B12 B7 60.0(3)
B10 B12 B7 107.7(4)
B8 B12 B7 59.6(3)
B9 B12 H12 121.6
B11 B12 H12 121.4
B10 B12 H12 121.7
B8 B12 H12 122.1
B7 B12 H12 122.1
C2 C1 B10 111.6(3)
C2 C1 B11 112.6(3)
B10 C1 B11 63.1(3)
C2 C1 B6 61.8(2)
B10 C1 B6 61.1(3)
B11 C1 B6 113.4(3)
C2 C1 B5 62.3(2)
B10 C1 B5 114.1(3)
B11 C1 B5 62.2(3)
B6 C1 B5 113.9(3)
C2 C1 S1 109.8(3)
B10 C1 S1 127.4(3)
B11 C1 S1 125.3(3)
B6 C1 S1 116.4(3)
B5 C1 S1 113.3(3)
C3 C2 C1 111.9(3)
C3 C2 B4 127.4(3)
C1 C2 B4 110.4(3)
C3 C2 B3 125.3(3)
C1 C2 B3 111.1(3)
B4 C2 B3 61.9(3)
C3 C2 B6 114.5(3)
C1 C2 B6 61.3(3)
B4 C2 B6 112.5(3)
B3 C2 B6 62.1(3)
C3 C2 B5 117.1(3)
C1 C2 B5 61.2(2)
B4 C2 B5 61.4(2)
B3 C2 B5 112.5(3)
B6 C2 B5 112.7(3)
C7 C3 C2 109.4(3)
C7 C3 C4 112.6(3)
C2 C3 C4 109.1(3)
C7 C3 S2 108.6(2)
C2 C3 S2 111.5(2)
C4 C3 S2 105.7(2)
C6 C4 C3 107.5(3)
C6 C4 S1 110.1(2)
C3 C4 S1 110.6(2)
C6 C4 H4A 109.5
C3 C4 H4A 109.5
S1 C4 H4A 109.5
C6 C5 C17 128.3(3)
C6 C5 S2 114.2(3)
C17 C5 S2 117.5(3)
C5 C6 C4 116.7(3)
C5 C6 H6A 121.7
C4 C6 H6A 121.7
C8 C7 C11 107.7(4)
C8 C7 C3 127.9(4)
C11 C7 C3 123.7(3)
C8 C7 Fe2 69.4(2)
C11 C7 Fe2 69.9(2)
C3 C7 Fe2 133.2(2)
C7 C8 C9 107.4(4)
C7 C8 Fe2 70.0(2)
C9 C8 Fe2 69.8(2)
C7 C8 H8A 126.3
C9 C8 H8A 126.3
Fe2 C8 H8A 126.3
C10 C9 C8 108.8(4)
C10 C9 Fe2 69.9(2)
C8 C9 Fe2 69.4(2)
C10 C9 H9A 125.6
C8 C9 H9A 125.6
Fe2 C9 H9A 125.6
C9 C10 C11 107.8(4)
C9 C10 Fe2 69.8(2)
C11 C10 Fe2 70.1(2)
C9 C10 H10A 126.1
C11 C10 H10A 126.1
Fe2 C10 H10A 126.1
C10 C11 C7 108.3(4)
C10 C11 Fe2 69.6(2)
C7 C11 Fe2 69.5(2)
C10 C11 H11A 125.8
C7 C11 H11A 125.8
Fe2 C11 H11A 125.8
C16 C12 C13 108.0(4)
C16 C12 Fe2 69.4(3)
C13 C12 Fe2 70.0(3)
C16 C12 H12A 126.0
C13 C12 H12A 126.0
Fe2 C12 H12A 126.0
C14 C13 C12 108.0(4)
C14 C13 Fe2 69.5(3)
C12 C13 Fe2 70.3(2)
C14 C13 H13A 126.0
C12 C13 H13A 126.0
Fe2 C13 H13A 126.0
C13 C14 C15 108.6(5)
C13 C14 Fe2 70.7(3)
C15 C14 Fe2 69.6(2)
C13 C14 H14A 125.7
C15 C14 H14A 125.7
Fe2 C14 H14A 125.7
C16 C15 C14 105.4(5)
C16 C15 Fe2 69.6(3)
C14 C15 Fe2 69.5(3)
C16 C15 H15A 127.3
C14 C15 H15A 127.3
Fe2 C15 H15A 127.3
C12 C16 C15 109.9(4)
C12 C16 Fe2 71.2(3)
C15 C16 Fe2 70.1(3)
C12 C16 H16A 125.0
C15 C16 H16A 125.0
Fe2 C16 H16A 125.0
C21 C17 C18 107.1(4)
C21 C17 C5 126.8(4)
C18 C17 C5 126.1(3)
C21 C17 Fe1 69.8(2)
C18 C17 Fe1 69.9(2)
C5 C17 Fe1 125.1(3)
C19 C18 C17 107.9(4)
C19 C18 Fe1 69.8(3)
C17 C18 Fe1 68.7(2)
C19 C18 H18A 126.1
C17 C18 H18A 126.1
Fe1 C18 H18A 126.1
C20 C19 C18 108.8(4)
C20 C19 Fe1 70.4(3)
C18 C19 Fe1 69.3(3)
C20 C19 H19A 125.6
C18 C19 H19A 125.6
Fe1 C19 H19A 125.6
C19 C20 C21 107.8(4)
C19 C20 Fe1 69.6(3)
C21 C20 Fe1 68.6(2)
C19 C20 H20A 126.1
C21 C20 H20A 126.1
Fe1 C20 H20A 126.1
C17 C21 C20 108.4(4)
C17 C21 Fe1 69.0(2)
C20 C21 Fe1 70.3(2)
C17 C21 H21A 125.8
C20 C21 H21A 125.8
Fe1 C21 H21A 125.8
C23 C22 C26 107.2(5)
C23 C22 Fe1 70.5(3)
C26 C22 Fe1 69.7(3)
C23 C22 H22A 126.4
C26 C22 H22A 126.4
Fe1 C22 H22A 126.4
C24 C23 C22 109.1(6)
C24 C23 Fe1 70.6(3)
C22 C23 Fe1 69.1(3)
C24 C23 H23A 125.4
C22 C23 H23A 125.4
Fe1 C23 H23A 125.4
C23 C24 C25 109.6(5)
C23 C24 Fe1 70.9(3)
C25 C24 Fe1 70.5(3)
C23 C24 H24A 125.2
C25 C24 H24A 125.2
Fe1 C24 H24A 125.2
C24 C25 C26 109.1(5)
C24 C25 Fe1 70.0(3)
C26 C25 Fe1 69.5(3)
C24 C25 H25A 125.5
C26 C25 H25A 125.5
Fe1 C25 H25A 125.5
C25 C26 C22 105.0(5)
C25 C26 Fe1 70.0(3)
C22 C26 Fe1 68.7(3)
C25 C26 H26A 127.5
C22 C26 H26A 127.5
Fe1 C26 H26A 127.5

loop_
_geom_bond_atom_site_label_1
_geom_bond_atom_site_label_2
_geom_bond_distance
Fe1 C22 2.016(5)
Fe1 C17 2.016(3)
Fe1 C21 2.028(4)
Fe1 C26 2.030(5)
Fe1 C24 2.030(4)
Fe1 C18 2.033(4)
Fe1 C23 2.034(4)
Fe1 C25 2.036(5)
Fe1 C19 2.039(5)
Fe1 C20 2.050(4)
Fe2 C16 2.026(4)
Fe2 C14 2.031(4)
Fe2 C15 2.032(4)
Fe2 C8 2.038(4)
Fe2 C9 2.043(4)
Fe2 C10 2.044(4)
Fe2 C7 2.045(4)
Fe2 C13 2.046(4)
Fe2 C12 2.049(4)
Fe2 C11 2.050(3)
S1 C1 1.775(4)
S1 C4 1.873(4)
S2 C5 1.749(4)
S2 C3 1.851(3)
B3 C2 1.715(6)
B3 B4 1.763(6)
B3 B8 1.773(7)
B3 B6 1.775(7)
B3 B9 1.786(8)
B3 H3 1.1000
B4 C2 1.711(5)
B4 B5 1.762(6)
B4 B8 1.769(7)
B4 B7 1.783(7)
B4 H4 1.1000
B5 C1 1.725(6)
B5 B7 1.731(7)
B5 C2 1.742(5)
B5 B11 1.778(7)
B5 H5 1.1000
B6 C1 1.719(6)
B6 C2 1.726(6)
B6 B10 1.743(7)
B6 B9 1.743(6)
B6 H6 1.1000
B7 B8 1.778(6)
B7 B11 1.785(8)
B7 B12 1.790(8)
B7 H7 1.1000
B8 B9 1.769(8)
B8 B12 1.787(8)
B8 H8 1.1000
B9 B12 1.767(7)
B9 B10 1.783(8)
B9 H9 1.1000
B10 C1 1.707(6)
B10 B12 1.787(8)
B10 B11 1.790(7)
B10 H10 1.1000
B11 C1 1.715(6)
B11 B12 1.782(7)
B11 H11 1.1000
B12 H12 1.1000
C1 C2 1.641(5)
C2 C3 1.545(5)
C3 C7 1.532(5)
C3 C4 1.559(5)
C4 C6 1.483(5)
C4 H4A 0.9800
C5 C6 1.327(5)
C5 C17 1.468(5)
C6 H6A 0.9300
C7 C8 1.418(5)
C7 C11 1.424(6)
C8 C9 1.423(6)
C8 H8A 0.9800
C9 C10 1.405(7)
C9 H9A 0.9800
C10 C11 1.412(6)
C10 H10A 0.9800
C11 H11A 0.9800
C12 C16 1.372(6)
C12 C13 1.388(6)
C12 H12A 0.9800
C13 C14 1.385(7)
C13 H13A 0.9800
C14 C15 1.421(7)
C14 H14A 0.9800
C15 C16 1.397(8)
C15 H15A 0.9800
C16 H16A 0.9800
C17 C21 1.422(5)
C17 C18 1.432(6)
C18 C19 1.422(6)
C18 H18A 0.9800
C19 C20 1.400(7)
C19 H19A 0.9800
C20 C21 1.430(6)
C20 H20A 0.9800
C21 H21A 0.9800
C22 C23 1.398(8)
C22 C26 1.438(9)
C22 H22A 0.9800
C23 C24 1.339(7)
C23 H23A 0.9800
C24 C25 1.374(7)
C24 H24A 0.9800
C25 C26 1.408(8)
C25 H25A 0.9800
C26 H26A 0.9800
